data_7204858
loop_
_publ_author_name
'Eugenio Coronado'
'Jos\'e R. Gal\'an-Mascar\'os'
'Carlos Gim\'enez-Saiz'
'Carlos J. G\'omez-Garc\'ia'
'Eugenia Mart\'inez-Ferrero'
'Manuel Almeida'
'Elsa B. Lopes'
'Silvia C. Capelli'
'Rosa M. Llusar'

_publ_section_title
;
 New conducting radical salts based upon Keggin-type polyoxometalates
 and perylene
;
_journal_issue 12
_journal_name_full 'J. Mater. Chem.'
_journal_page_first 1867
_journal_page_last 1872
_journal_paper_doi 10.1039/b402630f
_journal_volume 14
_journal_year 2004
_chemical_formula_sum 'C122 H75 Mo12 N O40 P'
_chemical_formula_weight 3377.08
_chemical_name_systematic
;
?
;
_space_group_IT_number 2
_symmetry_cell_setting triclinic
_symmetry_space_group_name_Hall '-P 1'
_symmetry_space_group_name_H-M 'P -1'
_atom_sites_solution_hydrogens geom
_atom_sites_solution_primary direct
_atom_sites_solution_secondary difmap
_audit_creation_method SHELXL-97
_cell_angle_alpha 87.3761(5)
_cell_angle_beta 89.5155(5)
_cell_angle_gamma 86.1853(5)
_cell_formula_units_Z 2
_cell_length_a 13.9695(2)
_cell_length_b 14.1207(2)
_cell_length_c 27.5570(3)
_cell_measurement_reflns_used 373003
_cell_measurement_temperature 293(2)
_cell_measurement_theta_max 27.485
_cell_measurement_theta_min 0.998
_cell_volume 5418.06(12)
_computing_cell_refinement 'HKL Scalepack (Otwinowski & Minor 1997)'
_computing_data_collection 'Collect (Nonius BV, 1997-2000)'
_computing_data_reduction
;
'HKL Denzo & Scalepack (Otwinowski & Minor 1997)'
;
_computing_publication_material 'WinGX publication routines (Farrugia, 1999)'
_computing_structure_refinement 'SHELXL-97 (Sheldrick, 1997)'
_computing_structure_solution 'SIR97 (Altomare et al., 1997)'
_diffrn_ambient_temperature 293(2)
_diffrn_detector_area_resol_mean 9
_diffrn_measured_fraction_theta_full 0.994
_diffrn_measured_fraction_theta_max 0.994
_diffrn_measurement_device_type KappaCCD
_diffrn_measurement_method CCD
_diffrn_radiation_monochromator 'horizonally mounted graphite crystal'
_diffrn_radiation_source 'fine-focus sealed tube'
_diffrn_radiation_type MoK\a
_diffrn_radiation_wavelength 0.71073
_diffrn_reflns_av_R_equivalents 0.0551
_diffrn_reflns_av_sigmaI/netI 0.0350
_diffrn_reflns_limit_h_max 18
_diffrn_reflns_limit_h_min -17
_diffrn_reflns_limit_k_max 18
_diffrn_reflns_limit_k_min -18
_diffrn_reflns_limit_l_max 35
_diffrn_reflns_limit_l_min -35
_diffrn_reflns_number 156704
_diffrn_reflns_theta_full 27.43
_diffrn_reflns_theta_max 27.43
_diffrn_reflns_theta_min 1.45
_exptl_absorpt_coefficient_mu 1.446
_exptl_absorpt_correction_type none
_exptl_crystal_colour black
_exptl_crystal_density_diffrn 2.070
_exptl_crystal_density_method 'not measured'
_exptl_crystal_description needle
_exptl_crystal_F_000 3306
_exptl_crystal_size_max 0.40
_exptl_crystal_size_mid 0.10
_exptl_crystal_size_min 0.10
_refine_diff_density_max 1.628
_refine_diff_density_min -2.286
_refine_diff_density_rms 0.392
_refine_ls_extinction_method none
_refine_ls_goodness_of_fit_ref 1.180
_refine_ls_hydrogen_treatment mixed
_refine_ls_matrix_type fullcycle
_refine_ls_number_parameters 1586
_refine_ls_number_reflns 24555
_refine_ls_number_restraints 1
_refine_ls_restrained_S_all 1.180
_refine_ls_R_factor_all 0.0640
_refine_ls_R_factor_gt 0.0406
_refine_ls_shift/su_max 0.005
_refine_ls_shift/su_mean 0.000
_refine_ls_structure_factor_coef Fsqd
_refine_ls_weighting_details 'calc w=1/[\s^2^(Fo^2^)+(0.0681P)^2^+7.1583P] where P=(Fo^2^+2Fc^2^)/3'
_refine_ls_weighting_scheme calc
_refine_ls_wR_factor_gt 0.1185
_refine_ls_wR_factor_ref 0.1410
_reflns_number_gt 19007
_reflns_number_total 24555
_reflns_threshold_expression >2sigma(I)
_cod_data_source_file b402630f.txt
_cod_data_source_block compound2
_cod_depositor_comments
;
The following automatic conversions were performed:
'_symmetry_cell_setting' value 'Triclinic' changed to 'triclinic'
according to '/home/saulius/struct/CIF-dictionaries/cif_core.dic'
dictionary named 'cif_core.dic' version 2.4.1 from 2010-06-29.

Automatic conversion script
Id: cif_fix_enum 1527 2010-12-29 10:47:43Z saulius 
;
_cod_database_code 7204858

loop_
_symmetry_equiv_pos_as_xyz
'x, y, z'
'-x, -y, -z'

loop_
_atom_site_label
_atom_site_type_symbol
_atom_site_fract_x
_atom_site_fract_y
_atom_site_fract_z
_atom_site_U_iso_or_equiv
_atom_site_adp_type
_atom_site_occupancy
_atom_site_symmetry_multiplicity
_atom_site_calc_flag
_atom_site_refinement_flags
_atom_site_disorder_assembly
_atom_site_disorder_group
P1 P 0.45037(7) 0.54479(7) 0.24341(4) 0.027 Uani 1 1 d . . .
Mo1 Mo 0.26729(3) 0.40599(3) 0.295060(15) 0.036 Uani 1 1 d . . .
Mo2 Mo 0.43407(3) 0.49064(3) 0.370823(14) 0.035 Uani 1 1 d . . .
Mo3 Mo 0.26172(3) 0.64558(3) 0.316196(15) 0.037 Uani 1 1 d . . .
Mo4 Mo 0.26197(3) 0.67862(3) 0.180925(16) 0.043 Uani 1 1 d . . .
Mo5 Mo 0.29867(3) 0.43527(3) 0.162346(15) 0.036 Uani 1 1 d . . .
Mo6 Mo 0.47886(3) 0.29193(3) 0.235691(16) 0.039 Uani 1 1 d . . .
Mo7 Mo 0.64439(3) 0.40610(3) 0.300194(15) 0.037 Uani 1 1 d . . .
Mo8 Mo 0.60075(3) 0.66190(3) 0.321420(15) 0.037 Uani 1 1 d . . .
Mo9 Mo 0.43124(3) 0.79803(3) 0.253897(16) 0.038 Uani 1 1 d . . .
Mo10 Mo 0.62654(3) 0.69350(3) 0.195449(17) 0.043 Uani 1 1 d . . .
Mo11 Mo 0.45640(3) 0.59378(3) 0.114734(15) 0.039 Uani 1 1 d . . .
Mo12 Mo 0.64002(3) 0.43195(3) 0.175241(16) 0.039 Uani 1 1 d . . .
O1 O 0.1880(3) 0.3279(3) 0.31302(14) 0.052 Uani 1 1 d . . .
O2 O 0.4457(3) 0.4726(3) 0.43099(12) 0.049 Uani 1 1 d . . .
O3 O 0.1682(2) 0.7043(3) 0.34118(14) 0.051 Uani 1 1 d . . .
O4 O 0.2048(3) 0.5194(2) 0.31193(13) 0.047 Uani 1 1 d . . .
O5 O 0.3394(3) 0.4090(2) 0.35739(13) 0.047 Uani 1 1 d . . .
O6 O 0.3269(3) 0.5923(2) 0.37043(13) 0.046 Uani 1 1 d . . .
O7 O 0.2257(3) 0.6528(3) 0.24589(13) 0.049 Uani 1 1 d . . .
O8 O 0.2476(3) 0.4237(3) 0.22955(12) 0.047 Uani 1 1 d . . .
O9 O 0.3804(3) 0.3217(3) 0.27727(12) 0.048 Uani 1 1 d . . .
O10 O 0.5347(2) 0.4190(2) 0.34601(13) 0.045 Uani 1 1 d . . .
O11 O 0.5109(3) 0.6008(2) 0.35745(13) 0.047 Uani 1 1 d . . .
O12 O 0.3441(3) 0.7367(3) 0.30043(12) 0.047 Uani 1 1 d . . .
O13 O 0.3495(2) 0.7644(3) 0.20609(13) 0.048 Uani 1 1 d . . .
O14 O 0.1725(3) 0.7516(3) 0.15898(15) 0.056 Uani 1 1 d . . .
O15 O 0.2192(2) 0.5581(2) 0.16257(14) 0.048 Uani 1 1 d . . .
O16 O 0.2236(3) 0.3713(3) 0.13289(14) 0.058 Uani 1 1 d . . .
O17 O 0.3943(3) 0.3469(3) 0.18369(12) 0.048 Uani 1 1 d . . .
O18 O 0.4733(3) 0.1753(2) 0.22868(14) 0.054 Uani 1 1 d . . .
O19 O 0.5765(3) 0.2937(3) 0.28140(13) 0.049 Uani 1 1 d . . .
O20 O 0.7293(3) 0.3500(3) 0.33538(15) 0.056 Uani 1 1 d . . .
O21 O 0.6581(2) 0.5324(2) 0.30930(13) 0.046 Uani 1 1 d . . .
O22 O 0.6759(3) 0.6979(3) 0.36279(14) 0.053 Uani 1 1 d . . .
O23 O 0.5241(3) 0.7724(3) 0.30828(13) 0.048 Uani 1 1 d . . .
O24 O 0.4037(3) 0.9133(2) 0.26031(15) 0.058 Uani 1 1 d . . .
O25 O 0.5380(3) 0.7999(3) 0.21285(13) 0.048 Uani 1 1 d . . .
O26 O 0.3453(3) 0.6735(2) 0.12377(13) 0.049 Uani 1 1 d . . .
O27 O 0.3687(3) 0.4883(2) 0.11220(13) 0.048 Uani 1 1 d . . .
O28 O 0.5807(3) 0.3185(3) 0.18625(13) 0.050 Uani 1 1 d . . .
O29 O 0.7030(3) 0.4040(3) 0.23946(13) 0.047 Uani 1 1 d . . .
O30 O 0.6744(2) 0.6934(3) 0.26104(13) 0.049 Uani 1 1 d . . .
O31 O 0.5373(2) 0.6718(2) 0.14491(14) 0.048 Uani 1 1 d . . .
O32 O 0.5517(3) 0.4887(2) 0.13347(14) 0.049 Uani 1 1 d . . .
O33 O 0.6710(3) 0.5649(2) 0.19067(14) 0.049 Uani 1 1 d . . .
O34 O 0.7090(3) 0.7536(3) 0.16574(15) 0.055 Uani 1 1 d . . .
O35 O 0.4785(3) 0.6126(3) 0.05563(13) 0.059 Uani 1 1 d . . .
O36 O 0.7320(3) 0.3977(3) 0.13968(14) 0.054 Uani 1 1 d . . .
O37 O 0.3834(2) 0.5292(2) 0.28674(12) 0.039 Uani 1 1 d . . .
O38 O 0.3920(2) 0.5574(2) 0.19658(12) 0.040 Uani 1 1 d . . .
O39 O 0.5219(2) 0.4581(2) 0.24018(12) 0.040 Uani 1 1 d . . .
O40 O 0.5043(2) 0.6344(2) 0.25029(12) 0.041 Uani 1 1 d . . .
C1A C 0.8861(4) 0.9145(4) 0.5232(2) 0.044 Uani 1 1 d . . .
C2A C 0.8970(4) 0.9325(4) 0.4728(2) 0.047 Uani 1 1 d . . .
C3A C 0.8840(4) 1.0298(4) 0.45232(19) 0.044 Uani 1 1 d . . .
C4A C 0.8596(4) 1.1046(3) 0.48367(18) 0.041 Uani 1 1 d . . .
C5A C 0.8486(4) 1.0866(4) 0.53498(18) 0.043 Uani 1 1 d . . .
C6A C 0.8618(4) 0.9892(4) 0.5552(2) 0.046 Uani 1 1 d . . .
C7A C 0.8518(4) 0.9662(4) 0.6044(2) 0.056 Uani 1 1 d . . .
H7A H 0.8372 1.0149 0.6254 0.068 Uiso 1 1 calc R . .
C8A C 0.8626(5) 0.8741(5) 0.6234(2) 0.065 Uani 1 1 d . . .
H8A H 0.8537 0.8613 0.6565 0.078 Uiso 1 1 calc R . .
C9A C 0.8869(5) 0.8007(4) 0.5929(2) 0.067 Uani 1 1 d . . .
H9A H 0.8950 0.7387 0.6058 0.080 Uiso 1 1 calc R . .
C10A C 0.8994(4) 0.8192(4) 0.5431(2) 0.058 Uani 1 1 d . . .
C11A C 0.9229(5) 0.7460(4) 0.5114(3) 0.072 Uani 1 1 d . . .
H11A H 0.9319 0.6837 0.5239 0.086 Uiso 1 1 calc R . .
C12A C 0.9326(5) 0.7642(4) 0.4633(3) 0.075 Uani 1 1 d . . .
H12A H 0.9474 0.7144 0.4430 0.090 Uiso 1 1 calc R . .
C13A C 0.9211(5) 0.8557(4) 0.4437(3) 0.066 Uani 1 1 d . . .
H13A H 0.9295 0.8666 0.4105 0.079 Uiso 1 1 calc R . .
C14A C 0.8951(4) 1.0533(4) 0.4030(2) 0.055 Uani 1 1 d . . .
H14A H 0.9098 1.0048 0.3819 0.066 Uiso 1 1 calc R . .
C15A C 0.8850(5) 1.1463(5) 0.3840(2) 0.063 Uani 1 1 d . . .
H15A H 0.8954 1.1595 0.3511 0.075 Uiso 1 1 calc R . .
C16A C 0.8593(4) 1.2188(4) 0.4144(2) 0.056 Uani 1 1 d . . .
H16A H 0.8505 1.2809 0.4016 0.067 Uiso 1 1 calc R . .
C17A C 0.8465(4) 1.2002(4) 0.4644(2) 0.046 Uani 1 1 d . . .
C18A C 0.8226(5) 1.2733(4) 0.4955(2) 0.059 Uani 1 1 d . . .
H18A H 0.8145 1.3356 0.4830 0.070 Uiso 1 1 calc R . .
C19A C 0.8107(5) 1.2541(4) 0.5445(2) 0.062 Uani 1 1 d . . .
H19A H 0.7940 1.3035 0.5648 0.075 Uiso 1 1 calc R . .
C20A C 0.8232(4) 1.1628(4) 0.5636(2) 0.055 Uani 1 1 d . . .
H20A H 0.8145 1.1515 0.5968 0.066 Uiso 1 1 calc R . .
C1B C 0.6262(4) 0.9341(4) 0.5426(2) 0.045 Uani 1 1 d . . .
C2B C 0.6392(3) 0.9431(4) 0.49142(19) 0.043 Uani 1 1 d . . .
C3B C 0.6287(3) 1.0358(4) 0.46668(18) 0.042 Uani 1 1 d . . .
C4B C 0.6053(3) 1.1170(3) 0.49449(18) 0.040 Uani 1 1 d . . .
C5B C 0.5914(4) 1.1088(4) 0.54558(18) 0.043 Uani 1 1 d . . .
C6B C 0.6025(4) 1.0148(4) 0.5705(2) 0.046 Uani 1 1 d . . .
C7B C 0.5911(5) 1.0015(5) 0.6207(2) 0.063 Uani 1 1 d . . .
H7B H 0.5766 1.0541 0.6392 0.075 Uiso 1 1 calc R . .
C8B C 0.6007(5) 0.9122(5) 0.6437(2) 0.070 Uani 1 1 d . . .
H8B H 0.5926 0.9054 0.6772 0.084 Uiso 1 1 calc R . .
C9B C 0.6219(5) 0.8352(5) 0.6175(3) 0.073 Uani 1 1 d . . .
H9B H 0.6272 0.7755 0.6333 0.088 Uiso 1 1 calc R . .
C10B C 0.6361(4) 0.8428(4) 0.5669(2) 0.057 Uani 1 1 d . . .
C11B C 0.6584(5) 0.7628(4) 0.5391(3) 0.070 Uani 1 1 d . . .
H11B H 0.6634 0.7028 0.5546 0.084 Uiso 1 1 calc R . .
C12B C 0.6727(5) 0.7710(4) 0.4906(3) 0.069 Uani 1 1 d . . .
H12B H 0.6897 0.7173 0.4734 0.082 Uiso 1 1 calc R . .
C13B C 0.6621(4) 0.8604(4) 0.4662(2) 0.060 Uani 1 1 d . . .
H13B H 0.6704 0.8650 0.4326 0.072 Uiso 1 1 calc R . .
C14B C 0.6418(4) 1.0503(4) 0.4166(2) 0.055 Uani 1 1 d . . .
H14B H 0.6587 0.9983 0.3981 0.066 Uiso 1 1 calc R . .
C15B C 0.6303(5) 1.1399(5) 0.3936(2) 0.062 Uani 1 1 d . . .
H15B H 0.6386 1.1470 0.3601 0.074 Uiso 1 1 calc R . .
C16B C 0.6071(4) 1.2170(5) 0.4201(2) 0.061 Uani 1 1 d . . .
H16B H 0.6000 1.2767 0.4043 0.073 Uiso 1 1 calc R . .
C17B C 0.5936(4) 1.2088(4) 0.4704(2) 0.050 Uani 1 1 d . . .
C18B C 0.5691(5) 1.2880(4) 0.4976(2) 0.063 Uani 1 1 d . . .
H18B H 0.5617 1.3478 0.4820 0.076 Uiso 1 1 calc R . .
C19B C 0.5558(5) 1.2795(4) 0.5470(3) 0.068 Uani 1 1 d . . .
H19B H 0.5394 1.3330 0.5645 0.082 Uiso 1 1 calc R . .
C20B C 0.5668(5) 1.1913(4) 0.5705(2) 0.059 Uani 1 1 d . . .
H20B H 0.5575 1.1863 0.6040 0.071 Uiso 1 1 calc R . .
C1C C 0.3799(3) 0.9429(3) -0.04298(17) 0.037 Uani 1 1 d . . .
C2C C 0.3981(3) 1.0411(3) -0.04839(18) 0.037 Uani 1 1 d . . .
C3C C 0.3931(3) 1.0989(3) -0.00566(19) 0.039 Uani 1 1 d . . .
C4C C 0.3714(3) 1.0551(3) 0.04020(18) 0.037 Uani 1 1 d . . .
C5C C 0.3535(3) 0.9579(3) 0.04587(18) 0.039 Uani 1 1 d . . .
C6C C 0.3577(3) 0.8998(3) 0.00345(18) 0.037 Uani 1 1 d . . .
C7C C 0.3399(4) 0.8036(4) 0.0058(2) 0.048 Uani 1 1 d . . .
H7C H 0.3237 0.7751 0.0356 0.057 Uiso 1 1 calc R . .
C8C C 0.3456(4) 0.7492(4) -0.0348(2) 0.055 Uani 1 1 d . . .
H8C H 0.3349 0.6848 -0.0318 0.065 Uiso 1 1 calc R . .
C9C C 0.3668(4) 0.7897(4) -0.0790(2) 0.054 Uani 1 1 d . . .
H9C H 0.3699 0.7526 -0.1061 0.065 Uiso 1 1 calc R . .
C10C C 0.3842(4) 0.8865(4) -0.08445(19) 0.044 Uani 1 1 d . . .
C11C C 0.4057(4) 0.9286(4) -0.1302(2) 0.054 Uani 1 1 d . . .
H11C H 0.4076 0.8921 -0.1575 0.065 Uiso 1 1 calc R . .
C12C C 0.4238(4) 1.0228(4) -0.1351(2) 0.054 Uani 1 1 d . . .
H12C H 0.4387 1.0495 -0.1655 0.065 Uiso 1 1 calc R . .
C13C C 0.4201(4) 1.0783(4) -0.0947(2) 0.050 Uani 1 1 d . . .
H13C H 0.4325 1.1421 -0.0986 0.060 Uiso 1 1 calc R . .
C14C C 0.4102(4) 1.1950(4) -0.0085(2) 0.049 Uani 1 1 d . . .
H14C H 0.4238 1.2236 -0.0386 0.058 Uiso 1 1 calc R . .
C15C C 0.4074(4) 1.2493(4) 0.0324(2) 0.056 Uani 1 1 d . . .
H15C H 0.4200 1.3132 0.0296 0.067 Uiso 1 1 calc R . .
C16C C 0.3862(4) 1.2085(4) 0.0764(2) 0.057 Uani 1 1 d . . .
H16C H 0.3835 1.2454 0.1035 0.068 Uiso 1 1 calc R . .
C17C C 0.3682(4) 1.1119(4) 0.0817(2) 0.046 Uani 1 1 d . . .
C18C C 0.3462(4) 1.0693(5) 0.1275(2) 0.059 Uani 1 1 d . . .
H18C H 0.3446 1.1057 0.1548 0.070 Uiso 1 1 calc R . .
C19C C 0.3275(4) 0.9760(4) 0.1324(2) 0.054 Uani 1 1 d . . .
H19C H 0.3123 0.9494 0.1627 0.064 Uiso 1 1 calc R . .
C20C C 0.3310(4) 0.9201(4) 0.09174(19) 0.048 Uani 1 1 d . . .
H20C H 0.3181 0.8564 0.0954 0.058 Uiso 1 1 calc R . .
C1D C 0.1323(3) 0.9450(4) -0.04811(18) 0.040 Uani 1 1 d . . .
C2D C 0.1489(3) 1.0440(4) -0.04982(19) 0.041 Uani 1 1 d . . .
C3D C 0.1420(3) 1.0952(4) -0.00499(19) 0.041 Uani 1 1 d . . .
C4D C 0.1180(3) 1.0457(3) 0.03925(18) 0.040 Uani 1 1 d . . .
C5D C 0.1010(3) 0.9472(4) 0.04079(19) 0.041 Uani 1 1 d . . .
C6D C 0.1087(3) 0.8962(3) -0.00402(19) 0.040 Uani 1 1 d . . .
C7D C 0.0926(4) 0.7994(4) -0.0054(2) 0.051 Uani 1 1 d . . .
H7D H 0.0762 0.7663 0.0231 0.061 Uiso 1 1 calc R . .
C8D C 0.1006(4) 0.7517(4) -0.0483(2) 0.060 Uani 1 1 d . . .
H8D H 0.0895 0.6875 -0.0482 0.072 Uiso 1 1 calc R . .
C9D C 0.1246(4) 0.7979(4) -0.0906(2) 0.060 Uani 1 1 d . . .
H9D H 0.1311 0.7647 -0.1190 0.072 Uiso 1 1 calc R . .
C10D C 0.1397(4) 0.8966(4) -0.0918(2) 0.049 Uani 1 1 d . . .
C11D C 0.1628(4) 0.9453(5) -0.1355(2) 0.060 Uani 1 1 d . . .
H11D H 0.1667 0.9128 -0.1641 0.072 Uiso 1 1 calc R . .
C12D C 0.1792(4) 1.0383(5) -0.1365(2) 0.059 Uani 1 1 d . . .
H12D H 0.1955 1.0689 -0.1658 0.071 Uiso 1 1 calc R . .
C13D C 0.1721(4) 1.0889(4) -0.0946(2) 0.053 Uani 1 1 d . . .
H13D H 0.1828 1.1533 -0.0961 0.063 Uiso 1 1 calc R . .
C14D C 0.1589(4) 1.1924(4) -0.0030(2) 0.051 Uani 1 1 d . . .
H14D H 0.1747 1.2256 -0.0315 0.061 Uiso 1 1 calc R . .
C15D C 0.1529(4) 1.2393(4) 0.0391(2) 0.058 Uani 1 1 d . . .
H15D H 0.1653 1.3033 0.0389 0.069 Uiso 1 1 calc R . .
C16D C 0.1289(4) 1.1931(4) 0.0818(2) 0.056 Uani 1 1 d . . .
H16D H 0.1236 1.2264 0.1101 0.067 Uiso 1 1 calc R . .
C17D C 0.1122(4) 1.0959(4) 0.0831(2) 0.045 Uani 1 1 d . . .
C18D C 0.0883(4) 1.0472(4) 0.1264(2) 0.054 Uani 1 1 d . . .
H18D H 0.0839 1.0797 0.1550 0.065 Uiso 1 1 calc R . .
C19D C 0.0711(4) 0.9522(4) 0.1277(2) 0.053 Uani 1 1 d . . .
H19D H 0.0551 0.9209 0.1568 0.064 Uiso 1 1 calc R . .
C20D C 0.0781(4) 0.9038(4) 0.0847(2) 0.046 Uani 1 1 d . . .
H20D H 0.0668 0.8396 0.0858 0.055 Uiso 1 1 calc R . .
C1E C 1.0139(4) 1.1233(4) 0.24873(19) 0.045 Uani 1 1 d . . .
C2E C 1.0515(4) 1.0308(4) 0.26236(19) 0.046 Uani 1 1 d . . .
C3E C 0.9849(4) 0.9581(4) 0.2781(2) 0.054 Uani 1 1 d . . .
C4E C 0.8832(4) 0.9817(4) 0.2772(2) 0.051 Uani 1 1 d . . .
C5E C 0.8462(4) 1.0750(4) 0.26243(19) 0.050 Uani 1 1 d . . .
C6E C 0.9132(4) 1.1479(4) 0.24869(19) 0.048 Uani 1 1 d . . .
C7E C 0.8818(5) 1.2386(4) 0.2345(3) 0.065 Uani 1 1 d . . .
H7E H 0.8163 1.2554 0.2350 0.078 Uiso 1 1 calc R . .
C8E C 0.9451(5) 1.3071(5) 0.2193(3) 0.078 Uani 1 1 d . . .
H8E H 0.9211 1.3677 0.2090 0.094 Uiso 1 1 calc R . .
C9E C 1.0407(5) 1.2855(5) 0.2195(3) 0.070 Uani 1 1 d . . .
H9E H 1.0821 1.3320 0.2100 0.084 Uiso 1 1 calc R . .
C10E C 1.0790(4) 1.1936(4) 0.2338(2) 0.053 Uani 1 1 d . . .
C11E C 1.1774(4) 1.1700(4) 0.2333(2) 0.056 Uani 1 1 d . . .
H11E H 1.2196 1.2160 0.2241 0.068 Uiso 1 1 calc R . .
C12E C 1.2122(4) 1.0801(4) 0.2462(2) 0.057 Uani 1 1 d . . .
H12E H 1.2781 1.0654 0.2456 0.068 Uiso 1 1 calc R . .
C13E C 1.1506(4) 1.0094(4) 0.2604(2) 0.052 Uani 1 1 d . . .
H13E H 1.1756 0.9481 0.2685 0.063 Uiso 1 1 calc R . .
C14E C 1.0171(5) 0.8687(5) 0.2952(3) 0.079 Uani 1 1 d . . .
H14E H 1.0828 0.8535 0.2971 0.095 Uiso 1 1 calc R . .
C15E C 0.9534(6) 0.7996(6) 0.3099(4) 0.100 Uani 1 1 d . . .
H15E H 0.9774 0.7395 0.3209 0.119 Uiso 1 1 calc R . .
C16E C 0.8572(6) 0.8200(6) 0.3080(3) 0.092 Uani 1 1 d . . .
H16E H 0.8157 0.7738 0.3176 0.111 Uiso 1 1 calc R . .
C17E C 0.8195(5) 0.9115(5) 0.2916(3) 0.066 Uani 1 1 d . . .
C18E C 0.7196(5) 0.9347(5) 0.2888(3) 0.074 Uani 1 1 d . . .
H18E H 0.6771 0.8886 0.2972 0.089 Uiso 1 1 calc R . .
C19E C 0.6853(5) 1.0229(5) 0.2743(3) 0.073 Uani 1 1 d . . .
H19E H 0.6194 1.0371 0.2727 0.087 Uiso 1 1 calc R . .
C20E C 0.7475(4) 1.0926(5) 0.2619(2) 0.063 Uani 1 1 d . . .
H20E H 0.7221 1.1534 0.2528 0.075 Uiso 1 1 calc R . .
C1F C 0.7318(5) 0.5080(6) 0.0021(4) 0.094 Uani 1 1 d . . .
H1F H 0.6693 0.5005 -0.0076 0.113 Uiso 1 1 calc R . .
C2F C 0.7480(5) 0.5524(6) 0.0439(3) 0.092 Uani 1 1 d . . .
H2F H 0.6967 0.5731 0.0633 0.110 Uiso 1 1 calc R . .
C3F C 0.8406(5) 0.5664(5) 0.0573(3) 0.075 Uani 1 1 d . . .
C4F C 0.9201(4) 0.5335(4) 0.0290(2) 0.054 Uani 1 1 d . . .
C5F C 0.9028(4) 0.4846(4) -0.0140(2) 0.052 Uani 1 1 d . . .
C6F C 0.8079(5) 0.4744(5) -0.0257(3) 0.076 Uani 1 1 d . . .
H6F H 0.7949 0.4433 -0.0537 0.091 Uiso 1 1 calc R . .
C7F C 0.8580(7) 0.6171(6) 0.0988(3) 0.097 Uani 1 1 d . . .
H7F H 0.8065 0.6389 0.1178 0.117 Uiso 1 1 calc R . .
C8F C 1.0511(9) 0.3654(6) -0.1117(3) 0.111 Uani 1 1 d . . .
H8F H 1.0414 0.3312 -0.1390 0.133 Uiso 1 1 calc R . .
C9F C 0.9717(6) 0.3987(5) -0.0838(3) 0.083 Uani 1 1 d . . .
H9F H 0.9102 0.3855 -0.0930 0.099 Uiso 1 1 calc R . .
C10F C 0.9836(4) 0.4503(4) -0.0434(2) 0.055 Uani 1 1 d . . .
C1G C 0.0176(6) 0.4962(6) 0.6353(3) 0.087 Uani 1 1 d . . .
H1G H -0.0014 0.4975 0.6677 0.104 Uiso 1 1 calc R . .
C2G C -0.1130(5) 0.5095(5) 0.3762(2) 0.073 Uani 1 1 d . . .
H2G H -0.1584 0.5133 0.3516 0.087 Uiso 1 1 calc R . .
C3G C -0.1431(4) 0.5097(4) 0.4254(2) 0.054 Uani 1 1 d . . .
C4G C -0.0718(4) 0.5054(3) 0.46254(19) 0.043 Uani 1 1 d . . .
C5G C -0.0284(4) 0.4994(3) 0.55030(19) 0.046 Uani 1 1 d . . .
C6G C -0.0517(5) 0.5001(5) 0.5991(2) 0.068 Uani 1 1 d . . .
H6G H -0.1161 0.5033 0.6081 0.082 Uiso 1 1 calc R . .
C7G C -0.2403(4) 0.5158(4) 0.4381(2) 0.058 Uani 1 1 d . . .
H7G H -0.2866 0.5197 0.4139 0.070 Uiso 1 1 calc R . .
C8G C -0.2677(4) 0.5161(4) 0.4855(2) 0.057 Uani 1 1 d . . .
H8G H -0.3326 0.5192 0.4935 0.069 Uiso 1 1 calc R . .
C9G C -0.1996(4) 0.5117(4) 0.5223(2) 0.051 Uani 1 1 d . . .
H9G H -0.2201 0.5135 0.5544 0.061 Uiso 1 1 calc R . .
C10G C -0.1007(4) 0.5046(3) 0.51222(19) 0.044 Uani 1 1 d . . .
N1 N 0.8606(6) 0.5770(9) 0.2436(4) 0.162 Uani 1 1 d . . .
C21 C 0.9387(8) 0.5689(8) 0.2374(3) 0.133 Uani 1 1 d D . .
C22 C 1.0380(6) 0.5536(9) 0.2277(4) 0.135 Uani 1 1 d D . .
H22A H 1.0645 0.5021 0.2484 0.202 Uiso 1 1 calc R . .
H22B H 1.0697 0.6102 0.2337 0.202 Uiso 1 1 calc R . .
H22C H 1.0473 0.5382 0.1943 0.202 Uiso 1 1 calc R . .

loop_
_atom_site_aniso_label
_atom_site_aniso_U_11
_atom_site_aniso_U_22
_atom_site_aniso_U_33
_atom_site_aniso_U_23
_atom_site_aniso_U_13
_atom_site_aniso_U_12
P1 0.029 0.024 0.026 0.001 0.001 -0.001
Mo1 0.036 0.034 0.037 0.002 0.006 -0.008
Mo2 0.044 0.034 0.026 0.002 0.002 0.000
Mo3 0.035 0.039 0.037 -0.004 0.006 0.005
Mo4 0.039 0.044 0.043 0.006 -0.009 0.007
Mo5 0.040 0.038 0.033 -0.003 -0.003 -0.009
Mo6 0.051 0.026 0.039 -0.002 0.006 -0.001
Mo7 0.036 0.037 0.036 0.003 -0.003 0.007
Mo8 0.036 0.038 0.037 -0.004 -0.004 -0.006
Mo9 0.041 0.026 0.045 0.002 0.000 0.000
Mo10 0.041 0.041 0.048 0.001 0.009 -0.013
Mo11 0.041 0.046 0.029 0.008 0.001 -0.004
Mo12 0.037 0.041 0.039 -0.006 0.009 0.003
O1 0.051 0.051 0.055 0.011 0.005 -0.016
O2 0.068 0.048 0.031 0.003 0.003 0.002
O3 0.040 0.057 0.053 -0.006 0.011 0.010
O4 0.049 0.041 0.049 -0.002 -0.004 -0.001
O5 0.055 0.038 0.047 0.002 -0.007 -0.002
O6 0.053 0.038 0.047 -0.006 -0.006 0.005
O7 0.048 0.057 0.043 0.006 -0.001 -0.010
O8 0.052 0.052 0.035 0.002 0.008 0.004
O9 0.057 0.050 0.035 0.002 0.005 0.010
O10 0.050 0.036 0.049 -0.005 0.012 -0.001
O11 0.050 0.037 0.053 -0.003 0.011 -0.003
O12 0.049 0.054 0.039 0.004 -0.001 -0.010
O13 0.045 0.056 0.044 0.006 0.002 -0.013
O14 0.049 0.051 0.067 0.009 -0.011 0.009
O15 0.043 0.041 0.058 0.004 0.004 -0.004
O16 0.056 0.073 0.048 -0.014 -0.004 -0.021
O17 0.059 0.048 0.035 0.003 0.006 0.005
O18 0.073 0.031 0.057 -0.006 0.006 0.002
O19 0.058 0.045 0.043 0.002 0.000 -0.007
O20 0.046 0.052 0.066 0.014 -0.009 0.011
O21 0.044 0.041 0.054 -0.003 0.011 -0.003
O22 0.050 0.061 0.052 -0.006 -0.012 -0.011
O23 0.049 0.047 0.046 0.000 0.002 0.003
O24 0.077 0.031 0.066 0.001 0.003 0.002
O25 0.049 0.049 0.045 0.005 0.003 0.001
O26 0.049 0.044 0.052 0.009 0.008 -0.003
O27 0.049 0.046 0.049 -0.001 0.006 -0.009
O28 0.063 0.049 0.040 -0.005 0.006 -0.009
O29 0.049 0.052 0.042 0.000 0.001 -0.006
O30 0.042 0.059 0.045 0.003 0.001 0.002
O31 0.047 0.037 0.058 0.001 -0.010 0.001
O32 0.049 0.042 0.056 -0.004 -0.009 0.000
O33 0.046 0.039 0.061 -0.002 -0.006 -0.002
O34 0.050 0.053 0.064 0.005 0.012 -0.016
O35 0.073 0.066 0.036 0.010 0.002 -0.013
O36 0.049 0.060 0.051 -0.004 0.014 0.007
O37 0.042 0.038 0.038 0.000 0.001 0.000
O38 0.042 0.043 0.036 0.001 0.000 -0.001
O39 0.044 0.037 0.038 0.001 0.002 0.001
O40 0.042 0.038 0.042 0.000 0.000 -0.002
C1A 0.040 0.039 0.052 0.002 -0.003 -0.004
C2A 0.045 0.041 0.055 -0.009 -0.001 -0.006
C3A 0.042 0.047 0.043 -0.006 -0.003 -0.006
C4A 0.043 0.039 0.040 -0.003 -0.003 -0.003
C5A 0.044 0.046 0.041 -0.003 -0.002 -0.009
C6A 0.042 0.047 0.049 -0.001 -0.004 -0.011
C7A 0.064 0.060 0.046 0.006 -0.004 -0.011
C8A 0.072 0.063 0.060 0.015 -0.005 -0.014
C9A 0.075 0.051 0.074 0.021 -0.006 -0.014
C10A 0.056 0.042 0.075 0.005 -0.005 -0.008
C11A 0.080 0.040 0.095 0.000 -0.005 -0.009
C12A 0.093 0.043 0.091 -0.023 -0.003 -0.002
C13A 0.076 0.057 0.067 -0.017 0.000 -0.003
C14A 0.065 0.058 0.042 -0.010 0.001 -0.004
C15A 0.074 0.077 0.037 0.002 -0.004 -0.010
C16A 0.069 0.050 0.048 0.009 -0.009 -0.004
C17A 0.047 0.043 0.049 -0.001 -0.010 -0.001
C18A 0.076 0.041 0.059 -0.001 -0.006 -0.003
C19A 0.082 0.050 0.054 -0.013 0.000 -0.001
C20A 0.069 0.054 0.041 -0.007 -0.001 -0.001
C1B 0.039 0.046 0.050 0.003 -0.008 -0.004
C2B 0.038 0.042 0.050 -0.002 -0.007 -0.003
C3B 0.041 0.045 0.042 -0.004 -0.004 -0.005
C4B 0.041 0.039 0.040 -0.002 -0.001 -0.002
C5B 0.043 0.047 0.041 -0.004 -0.001 -0.007
C6B 0.047 0.047 0.046 0.002 -0.003 -0.006
C7B 0.071 0.073 0.046 0.002 -0.003 -0.012
C8B 0.076 0.085 0.050 0.018 -0.005 -0.019
C9B 0.070 0.064 0.082 0.036 -0.013 -0.010
C10B 0.053 0.049 0.067 0.012 -0.011 -0.005
C11B 0.069 0.040 0.100 0.013 -0.016 0.000
C12B 0.075 0.034 0.096 -0.012 -0.006 0.005
C13B 0.064 0.049 0.068 -0.012 -0.007 0.000
C14B 0.061 0.057 0.046 -0.005 0.005 0.000
C15B 0.068 0.078 0.038 0.010 0.000 -0.005
C16B 0.060 0.059 0.060 0.014 -0.003 -0.002
C17B 0.052 0.044 0.053 0.005 -0.001 -0.006
C18B 0.079 0.038 0.073 0.001 -0.005 -0.006
C19B 0.089 0.048 0.069 -0.018 0.000 -0.003
C20B 0.074 0.052 0.053 -0.013 0.003 -0.010
C1C 0.030 0.039 0.041 0.004 0.000 0.001
C2C 0.027 0.041 0.043 0.007 0.001 0.000
C3C 0.029 0.036 0.051 0.002 0.002 -0.002
C4C 0.025 0.043 0.044 -0.001 -0.002 0.002
C5C 0.032 0.044 0.040 0.005 0.000 0.006
C6C 0.028 0.039 0.043 0.005 -0.002 0.000
C7C 0.047 0.043 0.053 0.006 -0.001 -0.005
C8C 0.060 0.038 0.066 -0.004 -0.001 -0.004
C9C 0.057 0.051 0.056 -0.012 -0.003 -0.004
C10C 0.041 0.045 0.046 -0.003 0.001 0.002
C11C 0.053 0.069 0.039 -0.009 0.000 0.008
C12C 0.052 0.072 0.038 0.010 0.005 -0.002
C13C 0.042 0.050 0.056 0.012 0.004 -0.002
C14C 0.042 0.043 0.061 0.006 -0.004 -0.007
C15C 0.049 0.041 0.078 -0.007 0.002 -0.003
C16C 0.052 0.053 0.067 -0.018 -0.003 0.003
C17C 0.039 0.045 0.055 -0.008 -0.001 0.003
C18C 0.052 0.080 0.043 -0.015 0.000 0.008
C19C 0.055 0.064 0.041 0.003 0.007 0.002
C20C 0.044 0.051 0.047 0.009 0.004 -0.001
C1D 0.032 0.044 0.046 -0.001 -0.006 -0.002
C2D 0.028 0.046 0.049 0.006 -0.004 -0.004
C3D 0.027 0.046 0.049 0.003 -0.006 -0.006
C4D 0.031 0.043 0.046 0.000 -0.006 -0.003
C5D 0.030 0.044 0.047 0.003 -0.007 0.001
C6D 0.032 0.037 0.050 -0.002 -0.004 -0.001
C7D 0.053 0.039 0.061 0.004 -0.005 -0.007
C8D 0.065 0.042 0.075 -0.008 -0.008 -0.005
C9D 0.059 0.063 0.058 -0.014 -0.004 -0.004
C10D 0.038 0.059 0.049 -0.003 -0.003 -0.002
C11D 0.057 0.076 0.047 -0.008 0.000 -0.008
C12D 0.056 0.078 0.044 0.010 0.000 -0.012
C13D 0.044 0.061 0.054 0.006 -0.001 -0.010
C14D 0.049 0.042 0.062 0.010 -0.007 -0.010
C15D 0.057 0.042 0.075 -0.004 -0.015 -0.009
C16D 0.051 0.055 0.062 -0.011 -0.010 -0.004
C17D 0.036 0.048 0.050 -0.005 -0.006 -0.002
C18D 0.046 0.067 0.049 -0.005 -0.007 -0.001
C19D 0.048 0.063 0.046 0.009 -0.003 -0.001
C20D 0.043 0.044 0.051 0.005 -0.005 -0.003
C1E 0.046 0.046 0.042 -0.010 -0.002 0.003
C2E 0.046 0.049 0.042 -0.009 -0.003 0.002
C3E 0.050 0.050 0.060 -0.002 -0.005 -0.001
C4E 0.046 0.063 0.046 -0.010 0.000 -0.007
C5E 0.046 0.063 0.041 -0.013 0.001 0.003
C6E 0.049 0.056 0.039 -0.010 -0.001 0.003
C7E 0.054 0.053 0.084 -0.004 -0.011 0.012
C8E 0.079 0.051 0.105 -0.001 -0.015 0.002
C9E 0.070 0.056 0.083 -0.006 0.000 -0.007
C10E 0.060 0.055 0.046 -0.012 0.000 -0.009
C11E 0.055 0.055 0.061 -0.010 0.005 -0.010
C12E 0.045 0.069 0.056 -0.010 0.001 0.000
C13E 0.049 0.050 0.058 -0.006 -0.004 0.001
C14E 0.055 0.066 0.115 0.016 -0.009 -0.002
C15E 0.080 0.064 0.152 0.036 -0.017 -0.011
C16E 0.076 0.084 0.119 0.017 -0.005 -0.031
C17E 0.055 0.067 0.076 -0.003 -0.002 -0.012
C18E 0.059 0.080 0.086 -0.011 0.006 -0.020
C19E 0.047 0.095 0.077 -0.019 0.005 -0.008
C20E 0.051 0.076 0.061 -0.013 -0.001 0.003
C1F 0.047 0.099 0.131 0.056 -0.012 -0.004
C2F 0.059 0.104 0.104 0.052 0.025 0.014
C3F 0.078 0.075 0.066 0.023 0.018 0.016
C4F 0.058 0.050 0.051 0.015 0.002 0.002
C5F 0.049 0.052 0.052 0.016 -0.006 -0.004
C6F 0.067 0.077 0.081 0.024 -0.022 -0.013
C7F 0.119 0.100 0.066 0.008 0.029 0.033
C8F 0.184 0.089 0.056 -0.011 0.008 0.022
C9F 0.112 0.084 0.053 -0.003 -0.016 -0.013
C10F 0.066 0.057 0.043 0.008 -0.008 -0.005
C1G 0.083 0.132 0.046 0.005 0.010 -0.011
C2G 0.071 0.098 0.049 0.009 -0.004 -0.012
C3G 0.062 0.042 0.057 0.005 0.008 -0.006
C4G 0.051 0.030 0.048 0.001 0.007 -0.003
C5G 0.058 0.034 0.044 0.003 0.013 -0.003
C6G 0.062 0.095 0.046 0.005 0.012 -0.012
C7G 0.059 0.048 0.067 0.005 -0.003 -0.003
C8G 0.050 0.046 0.076 -0.004 0.005 0.001
C9G 0.054 0.041 0.057 -0.006 0.019 -0.002
C10G 0.056 0.026 0.051 -0.005 0.012 -0.004
N1 0.073 0.255 0.155 0.012 -0.008 -0.004
C21 0.228 0.120 0.055 0.026 -0.048 -0.045
C22 0.078 0.182 0.139 0.055 -0.014 -0.013

loop_
_atom_type_symbol
_atom_type_description
_atom_type_scat_dispersion_real
_atom_type_scat_dispersion_imag
_atom_type_scat_source
Mo Mo -1.6832 0.6857 'International Tables Vol C Tables 4.2.6.8 and 6.1.1.4'
C C 0.0033 0.0016 'International Tables Vol C Tables 4.2.6.8 and 6.1.1.4'
H H 0.0000 0.0000 'International Tables Vol C Tables 4.2.6.8 and 6.1.1.4'
O O 0.0106 0.0060 'International Tables Vol C Tables 4.2.6.8 and 6.1.1.4'
P P 0.1023 0.0942 'International Tables Vol C Tables 4.2.6.8 and 6.1.1.4'
N N 0.0061 0.0033 'International Tables Vol C Tables 4.2.6.8 and 6.1.1.4'

loop_
_geom_angle_atom_site_label_1
_geom_angle_atom_site_label_2
_geom_angle_atom_site_label_3
_geom_angle
_geom_angle_site_symmetry_1
_geom_angle_site_symmetry_3
_geom_angle_publ_flag
O37 P1 O38 109.82(18) . . ?
O37 P1 O39 109.05(18) . . ?
O38 P1 O39 109.36(19) . . ?
O37 P1 O40 109.26(19) . . ?
O38 P1 O40 109.30(18) . . ?
O39 P1 O40 110.04(19) . . ?
O1 Mo1 O8 104.20(18) . . ?
O1 Mo1 O4 101.53(18) . . ?
O8 Mo1 O4 96.04(16) . . ?
O1 Mo1 O9 102.21(18) . . ?
O8 Mo1 O9 85.75(15) . . ?
O4 Mo1 O9 154.96(16) . . ?
O1 Mo1 O5 98.39(17) . . ?
O8 Mo1 O5 156.15(16) . . ?
O4 Mo1 O5 86.75(15) . . ?
O9 Mo1 O5 82.06(15) . . ?
O1 Mo1 O37 167.91(16) . . ?
O8 Mo1 O37 87.10(14) . . ?
O4 Mo1 O37 72.54(13) . . ?
O9 Mo1 O37 82.64(14) . . ?
O5 Mo1 O37 71.10(13) . . ?
O2 Mo2 O10 103.87(17) . . ?
O2 Mo2 O5 101.61(17) . . ?
O10 Mo2 O5 96.78(16) . . ?
O2 Mo2 O11 102.24(17) . . ?
O10 Mo2 O11 86.53(15) . . ?
O5 Mo2 O11 154.36(15) . . ?
O2 Mo2 O6 98.56(16) . . ?
O10 Mo2 O6 156.48(15) . . ?
O5 Mo2 O6 85.44(15) . . ?
O11 Mo2 O6 81.85(15) . . ?
O2 Mo2 O37 168.25(15) . . ?
O10 Mo2 O37 87.38(14) . . ?
O5 Mo2 O37 73.28(13) . . ?
O11 Mo2 O37 81.51(13) . . ?
O6 Mo2 O37 70.76(13) . . ?
O3 Mo3 O12 104.34(18) . . ?
O3 Mo3 O6 102.10(17) . . ?
O12 Mo3 O6 97.38(16) . . ?
O3 Mo3 O7 101.80(17) . . ?
O12 Mo3 O7 86.44(15) . . ?
O6 Mo3 O7 154.01(15) . . ?
O3 Mo3 O4 98.13(17) . . ?
O12 Mo3 O4 155.87(16) . . ?
O6 Mo3 O4 86.27(15) . . ?
O7 Mo3 O4 80.39(15) . . ?
O3 Mo3 O37 167.71(16) . . ?
O12 Mo3 O37 87.64(14) . . ?
O6 Mo3 O37 73.14(13) . . ?
O7 Mo3 O37 81.38(13) . . ?
O4 Mo3 O37 70.52(13) . . ?
O14 Mo4 O7 103.85(19) . . ?
O14 Mo4 O15 100.20(17) . . ?
O7 Mo4 O15 90.77(16) . . ?
O14 Mo4 O13 103.12(18) . . ?
O7 Mo4 O13 86.64(15) . . ?
O15 Mo4 O13 156.48(15) . . ?
O14 Mo4 O26 99.78(18) . . ?
O7 Mo4 O26 156.31(16) . . ?
O15 Mo4 O26 86.61(15) . . ?
O13 Mo4 O26 86.47(15) . . ?
O14 Mo4 O38 168.08(17) . . ?
O7 Mo4 O38 85.41(14) . . ?
O15 Mo4 O38 71.83(13) . . ?
O13 Mo4 O38 84.66(14) . . ?
O26 Mo4 O38 71.40(13) . . ?
O16 Mo5 O27 102.33(18) . . ?
O16 Mo5 O17 103.85(19) . . ?
O27 Mo5 O17 96.17(16) . . ?
O16 Mo5 O8 101.07(18) . . ?
O27 Mo5 O8 155.41(16) . . ?
O17 Mo5 O8 85.45(15) . . ?
O16 Mo5 O15 98.95(18) . . ?
O27 Mo5 O15 87.43(15) . . ?
O17 Mo5 O15 155.54(16) . . ?
O8 Mo5 O15 81.57(15) . . ?
O16 Mo5 O38 168.17(17) . . ?
O27 Mo5 O38 72.58(13) . . ?
O17 Mo5 O38 87.47(14) . . ?
O8 Mo5 O38 83.00(13) . . ?
O15 Mo5 O38 70.48(13) . . ?
O18 Mo6 O9 104.18(18) . . ?
O18 Mo6 O19 101.79(18) . . ?
O9 Mo6 O19 96.12(16) . . ?
O18 Mo6 O17 101.92(18) . . ?
O9 Mo6 O17 86.44(15) . . ?
O19 Mo6 O17 154.73(15) . . ?
O18 Mo6 O28 99.03(17) . . ?
O9 Mo6 O28 155.82(16) . . ?
O19 Mo6 O28 85.55(16) . . ?
O17 Mo6 O28 82.23(15) . . ?
O18 Mo6 O39 168.07(16) . . ?
O9 Mo6 O39 87.00(14) . . ?
O19 Mo6 O39 72.44(13) . . ?
O17 Mo6 O39 82.63(13) . . ?
O28 Mo6 O39 70.45(13) . . ?
O20 Mo7 O21 103.91(18) . . ?
O20 Mo7 O29 101.62(18) . . ?
O21 Mo7 O29 96.02(16) . . ?
O20 Mo7 O10 101.82(18) . . ?
O21 Mo7 O10 85.70(15) . . ?
O29 Mo7 O10 155.34(15) . . ?
O20 Mo7 O19 98.78(18) . . ?
O21 Mo7 O19 155.92(16) . . ?
O29 Mo7 O19 87.13(15) . . ?
O10 Mo7 O19 81.83(15) . . ?
O20 Mo7 O39 168.42(16) . . ?
O21 Mo7 O39 86.91(14) . . ?
O29 Mo7 O39 72.73(13) . . ?
O10 Mo7 O39 82.83(13) . . ?
O19 Mo7 O39 71.19(13) . . ?
O22 Mo8 O11 104.22(18) . . ?
O22 Mo8 O23 101.31(18) . . ?
O11 Mo8 O23 95.95(16) . . ?
O22 Mo8 O21 101.60(17) . . ?
O11 Mo8 O21 85.44(15) . . ?
O23 Mo8 O21 155.94(16) . . ?
O22 Mo8 O30 99.36(18) . . ?
O11 Mo8 O30 154.93(16) . . ?
O23 Mo8 O30 87.58(15) . . ?
O21 Mo8 O30 81.57(15) . . ?
O22 Mo8 O40 168.37(16) . . ?
O11 Mo8 O40 86.67(14) . . ?
O23 Mo8 O40 73.08(14) . . ?
O21 Mo8 O40 83.05(13) . . ?
O30 Mo8 O40 70.58(13) . . ?
O24 Mo9 O13 104.61(19) . . ?
O24 Mo9 O25 102.06(18) . . ?
O13 Mo9 O25 94.26(16) . . ?
O24 Mo9 O12 103.04(18) . . ?
O13 Mo9 O12 86.21(15) . . ?
O25 Mo9 O12 153.91(15) . . ?
O24 Mo9 O23 99.84(18) . . ?
O13 Mo9 O23 154.77(15) . . ?
O25 Mo9 O23 86.55(15) . . ?
O12 Mo9 O23 82.31(14) . . ?
O24 Mo9 O40 168.43(17) . . ?
O13 Mo9 O40 85.77(14) . . ?
O25 Mo9 O40 71.59(13) . . ?
O12 Mo9 O40 82.45(13) . . ?
O23 Mo9 O40 70.54(13) . . ?
O34 Mo10 O33 104.09(18) . . ?
O34 Mo10 O31 102.59(18) . . ?
O33 Mo10 O31 86.60(15) . . ?
O34 Mo10 O30 100.55(18) . . ?
O33 Mo10 O30 90.67(16) . . ?
O31 Mo10 O30 156.67(16) . . ?
O34 Mo10 O25 99.21(17) . . ?
O33 Mo10 O25 156.63(16) . . ?
O31 Mo10 O25 86.62(15) . . ?
O30 Mo10 O25 86.79(15) . . ?
O34 Mo10 O40 167.62(16) . . ?
O33 Mo10 O40 86.06(14) . . ?
O31 Mo10 O40 84.84(14) . . ?
O30 Mo10 O40 71.85(13) . . ?
O25 Mo10 O40 71.06(13) . . ?
O35 Mo11 O31 104.16(18) . . ?
O35 Mo11 O26 101.95(18) . . ?
O31 Mo11 O26 94.75(16) . . ?
O35 Mo11 O32 102.81(19) . . ?
O31 Mo11 O32 85.81(15) . . ?
O26 Mo11 O32 154.30(16) . . ?
O35 Mo11 O27 100.12(18) . . ?
O31 Mo11 O27 154.93(16) . . ?
O26 Mo11 O27 86.21(15) . . ?
O32 Mo11 O27 82.78(15) . . ?
O35 Mo11 O38 168.48(16) . . ?
O31 Mo11 O38 86.26(14) . . ?
O26 Mo11 O38 71.84(13) . . ?
O32 Mo11 O38 82.58(14) . . ?
O27 Mo11 O38 70.20(13) . . ?
O36 Mo12 O32 104.32(18) . . ?
O36 Mo12 O28 101.54(18) . . ?
O32 Mo12 O28 97.16(16) . . ?
O36 Mo12 O29 98.39(17) . . ?
O32 Mo12 O29 155.68(16) . . ?
O28 Mo12 O29 86.57(16) . . ?
O36 Mo12 O33 102.27(18) . . ?
O32 Mo12 O33 85.96(15) . . ?
O28 Mo12 O33 154.40(16) . . ?
O29 Mo12 O33 80.78(15) . . ?
O36 Mo12 O39 167.72(16) . . ?
O32 Mo12 O39 87.44(15) . . ?
O28 Mo12 O39 73.02(13) . . ?
O29 Mo12 O39 70.61(13) . . ?
O33 Mo12 O39 81.78(13) . . ?
Mo1 O4 Mo3 127.20(19) . . ?
Mo2 O5 Mo1 126.41(19) . . ?
Mo3 O6 Mo2 126.54(19) . . ?
Mo4 O7 Mo3 148.1(2) . . ?
Mo1 O8 Mo5 150.3(2) . . ?
Mo6 O9 Mo1 150.0(2) . . ?
Mo2 O10 Mo7 149.7(2) . . ?
Mo8 O11 Mo2 151.0(2) . . ?
Mo3 O12 Mo9 150.9(2) . . ?
Mo9 O13 Mo4 151.0(2) . . ?
Mo4 O15 Mo5 126.11(18) . . ?
Mo5 O17 Mo6 150.0(2) . . ?
Mo6 O19 Mo7 127.00(19) . . ?
Mo7 O21 Mo8 150.3(2) . . ?
Mo8 O23 Mo9 127.20(19) . . ?
Mo9 O25 Mo10 128.28(19) . . ?
Mo11 O26 Mo4 127.76(19) . . ?
Mo5 O27 Mo11 128.1(2) . . ?
Mo12 O28 Mo6 127.04(19) . . ?
Mo7 O29 Mo12 126.94(19) . . ?
Mo10 O30 Mo8 125.76(18) . . ?
Mo11 O31 Mo10 150.9(2) . . ?
Mo12 O32 Mo11 151.3(2) . . ?
Mo10 O33 Mo12 147.45(19) . . ?
P1 O37 Mo3 125.65(18) . . ?
P1 O37 Mo2 125.61(18) . . ?
Mo3 O37 Mo2 89.54(11) . . ?
P1 O37 Mo1 125.71(18) . . ?
Mo3 O37 Mo1 89.60(11) . . ?
Mo2 O37 Mo1 89.19(11) . . ?
P1 O38 Mo4 125.11(18) . . ?
P1 O38 Mo5 125.24(18) . . ?
Mo4 O38 Mo5 91.30(11) . . ?
P1 O38 Mo11 125.86(18) . . ?
Mo4 O38 Mo11 89.00(11) . . ?
Mo5 O38 Mo11 89.11(11) . . ?
P1 O39 Mo7 125.90(18) . . ?
P1 O39 Mo12 125.64(18) . . ?
Mo7 O39 Mo12 89.58(11) . . ?
P1 O39 Mo6 125.38(18) . . ?
Mo7 O39 Mo6 89.34(10) . . ?
Mo12 O39 Mo6 89.47(11) . . ?
P1 O40 Mo10 125.18(18) . . ?
P1 O40 Mo8 124.75(18) . . ?
Mo10 O40 Mo8 91.52(11) . . ?
P1 O40 Mo9 126.05(18) . . ?
Mo10 O40 Mo9 89.06(11) . . ?
Mo8 O40 Mo9 89.15(11) . . ?
C2A C1A C6A 121.7(5) . . ?
C2A C1A C10A 119.5(5) . . ?
C6A C1A C10A 118.8(5) . . ?
C13A C2A C1A 118.4(5) . . ?
C13A C2A C3A 121.9(5) . . ?
C1A C2A C3A 119.7(5) . . ?
C14A C3A C4A 117.7(5) . . ?
C14A C3A C2A 123.1(5) . . ?
C4A C3A C2A 119.2(5) . . ?
C3A C4A C17A 120.1(5) . . ?
C3A C4A C5A 121.2(5) . . ?
C17A C4A C5A 118.7(5) . . ?
C20A C5A C4A 118.4(5) . . ?
C20A C5A C6A 122.2(5) . . ?
C4A C5A C6A 119.4(5) . . ?
C7A C6A C1A 118.5(5) . . ?
C7A C6A C5A 122.7(5) . . ?
C1A C6A C5A 118.8(5) . . ?
C8A C7A C6A 122.7(6) . . ?
C8A C7A H7A 118.7 . . ?
C6A C7A H7A 118.7 . . ?
C7A C8A C9A 119.6(6) . . ?
C7A C8A H8A 120.2 . . ?
C9A C8A H8A 120.2 . . ?
C8A C9A C10A 120.6(6) . . ?
C8A C9A H9A 119.7 . . ?
C10A C9A H9A 119.7 . . ?
C9A C10A C11A 121.6(6) . . ?
C9A C10A C1A 119.8(6) . . ?
C11A C10A C1A 118.5(6) . . ?
C12A C11A C10A 121.2(6) . . ?
C12A C11A H11A 119.4 . . ?
C10A C11A H11A 119.4 . . ?
C11A C12A C13A 120.9(6) . . ?
C11A C12A H12A 119.6 . . ?
C13A C12A H12A 119.6 . . ?
C12A C13A C2A 121.5(7) . . ?
C12A C13A H13A 119.3 . . ?
C2A C13A H13A 119.3 . . ?
C15A C14A C3A 122.7(5) . . ?
C15A C14A H14A 118.7 . . ?
C3A C14A H14A 118.7 . . ?
C16A C15A C14A 119.5(5) . . ?
C16A C15A H15A 120.2 . . ?
C14A C15A H15A 120.2 . . ?
C15A C16A C17A 120.8(5) . . ?
C15A C16A H16A 119.6 . . ?
C17A C16A H16A 119.6 . . ?
C18A C17A C16A 121.2(5) . . ?
C18A C17A C4A 119.7(5) . . ?
C16A C17A C4A 119.2(5) . . ?
C19A C18A C17A 120.6(5) . . ?
C19A C18A H18A 119.7 . . ?
C17A C18A H18A 119.7 . . ?
C20A C19A C18A 120.5(6) . . ?
C20A C19A H19A 119.7 . . ?
C18A C19A H19A 119.7 . . ?
C19A C20A C5A 122.0(5) . . ?
C19A C20A H20A 119.0 . . ?
C5A C20A H20A 119.0 . . ?
C6B C1B C2B 121.3(5) . . ?
C6B C1B C10B 118.8(5) . . ?
C2B C1B C10B 119.8(5) . . ?
C13B C2B C1B 118.4(5) . . ?
C13B C2B C3B 121.7(5) . . ?
C1B C2B C3B 120.0(5) . . ?
C14B C3B C4B 117.8(5) . . ?
C14B C3B C2B 123.2(5) . . ?
C4B C3B C2B 118.9(5) . . ?
C5B C4B C3B 121.6(5) . . ?
C5B C4B C17B 118.9(5) . . ?
C3B C4B C17B 119.5(5) . . ?
C20B C5B C4B 118.6(5) . . ?
C20B C5B C6B 122.2(5) . . ?
C4B C5B C6B 119.2(5) . . ?
C7B C6B C1B 118.7(5) . . ?
C7B C6B C5B 122.4(5) . . ?
C1B C6B C5B 119.0(5) . . ?
C8B C7B C6B 121.8(6) . . ?
C8B C7B H7B 119.1 . . ?
C6B C7B H7B 119.1 . . ?
C9B C8B C7B 119.8(6) . . ?
C9B C8B H8B 120.1 . . ?
C7B C8B H8B 120.1 . . ?
C8B C9B C10B 121.8(6) . . ?
C8B C9B H9B 119.1 . . ?
C10B C9B H9B 119.1 . . ?
C9B C10B C11B 122.3(6) . . ?
C9B C10B C1B 119.0(6) . . ?
C11B C10B C1B 118.7(6) . . ?
C12B C11B C10B 121.8(6) . . ?
C12B C11B H11B 119.1 . . ?
C10B C11B H11B 119.1 . . ?
C11B C12B C13B 120.2(6) . . ?
C11B C12B H12B 119.9 . . ?
C13B C12B H12B 119.9 . . ?
C2B C13B C12B 121.1(6) . . ?
C2B C13B H13B 119.4 . . ?
C12B C13B H13B 119.4 . . ?
C15B C14B C3B 122.2(5) . . ?
C15B C14B H14B 118.9 . . ?
C3B C14B H14B 118.9 . . ?
C16B C15B C14B 119.8(6) . . ?
C16B C15B H15B 120.1 . . ?
C14B C15B H15B 120.1 . . ?
C15B C16B C17B 121.6(6) . . ?
C15B C16B H16B 119.2 . . ?
C17B C16B H16B 119.2 . . ?
C18B C17B C16B 121.6(5) . . ?
C18B C17B C4B 119.4(5) . . ?
C16B C17B C4B 119.0(5) . . ?
C19B C18B C17B 121.3(6) . . ?
C19B C18B H18B 119.3 . . ?
C17B C18B H18B 119.3 . . ?
C18B C19B C20B 119.8(6) . . ?
C18B C19B H19B 120.1 . . ?
C20B C19B H19B 120.1 . . ?
C19B C20B C5B 122.0(6) . . ?
C19B C20B H20B 119.0 . . ?
C5B C20B H20B 119.0 . . ?
C10C C1C C2C 119.4(4) . . ?
C10C C1C C6C 119.2(4) . . ?
C2C C1C C6C 121.4(4) . . ?
C13C C2C C1C 118.4(5) . . ?
C13C C2C C3C 122.4(5) . . ?
C1C C2C C3C 119.2(4) . . ?
C14C C3C C4C 119.2(5) . . ?
C14C C3C C2C 122.0(5) . . ?
C4C C3C C2C 118.8(4) . . ?
C5C C4C C3C 122.3(5) . . ?
C5C C4C C17C 119.4(5) . . ?
C3C C4C C17C 118.3(5) . . ?
C20C C5C C4C 119.3(5) . . ?
C20C C5C C6C 121.5(5) . . ?
C4C C5C C6C 119.3(4) . . ?
C7C C6C C1C 118.1(5) . . ?
C7C C6C C5C 122.9(5) . . ?
C1C C6C C5C 119.0(4) . . ?
C8C C7C C6C 122.1(5) . . ?
C8C C7C H7C 119.0 . . ?
C6C C7C H7C 119.0 . . ?
C9C C8C C7C 120.1(5) . . ?
C9C C8C H8C 120.0 . . ?
C7C C8C H8C 120.0 . . ?
C8C C9C C10C 121.2(5) . . ?
C8C C9C H9C 119.4 . . ?
C10C C9C H9C 119.4 . . ?
C9C C10C C11C 121.3(5) . . ?
C9C C10C C1C 119.3(5) . . ?
C11C C10C C1C 119.4(5) . . ?
C12C C11C C10C 120.8(5) . . ?
C12C C11C H11C 119.6 . . ?
C10C C11C H11C 119.6 . . ?
C11C C12C C13C 120.1(5) . . ?
C11C C12C H12C 119.9 . . ?
C13C C12C H12C 119.9 . . ?
C12C C13C C2C 121.9(5) . . ?
C12C C13C H13C 119.1 . . ?
C2C C13C H13C 119.1 . . ?
C3C C14C C15C 121.8(5) . . ?
C3C C14C H14C 119.1 . . ?
C15C C14C H14C 119.1 . . ?
C16C C15C C14C 119.6(5) . . ?
C16C C15C H15C 120.2 . . ?
C14C C15C H15C 120.2 . . ?
C15C C16C C17C 121.4(5) . . ?
C15C C16C H16C 119.3 . . ?
C17C C16C H16C 119.3 . . ?
C16C C17C C18C 121.5(5) . . ?
C16C C17C C4C 119.7(5) . . ?
C18C C17C C4C 118.9(5) . . ?
C19C C18C C17C 121.2(5) . . ?
C19C C18C H18C 119.4 . . ?
C17C C18C H18C 119.4 . . ?
C18C C19C C20C 120.0(5) . . ?
C18C C19C H19C 120.0 . . ?
C20C C19C H19C 120.0 . . ?
C5C C20C C19C 121.2(5) . . ?
C5C C20C H20C 119.4 . . ?
C19C C20C H20C 119.4 . . ?
C10D C1D C6D 120.4(5) . . ?
C10D C1D C2D 118.2(5) . . ?
C6D C1D C2D 121.4(5) . . ?
C13D C2D C1D 119.0(5) . . ?
C13D C2D C3D 121.9(5) . . ?
C1D C2D C3D 119.0(4) . . ?
C14D C3D C4D 117.7(5) . . ?
C14D C3D C2D 123.0(5) . . ?
C4D C3D C2D 119.3(4) . . ?
C5D C4D C3D 121.6(5) . . ?
C5D C4D C17D 119.4(5) . . ?
C3D C4D C17D 119.1(5) . . ?
C20D C5D C4D 118.5(5) . . ?
C20D C5D C6D 122.5(5) . . ?
C4D C5D C6D 119.0(4) . . ?
C7D C6D C1D 118.0(5) . . ?
C7D C6D C5D 122.2(5) . . ?
C1D C6D C5D 119.8(4) . . ?
C8D C7D C6D 121.5(5) . . ?
C8D C7D H7D 119.2 . . ?
C6D C7D H7D 119.2 . . ?
C9D C8D C7D 120.7(6) . . ?
C9D C8D H8D 119.6 . . ?
C7D C8D H8D 119.6 . . ?
C8D C9D C10D 120.4(6) . . ?
C8D C9D H9D 119.8 . . ?
C10D C9D H9D 119.8 . . ?
C11D C10D C1D 120.3(5) . . ?
C11D C10D C9D 120.9(5) . . ?
C1D C10D C9D 118.9(5) . . ?
C12D C11D C10D 121.0(6) . . ?
C12D C11D H11D 119.5 . . ?
C10D C11D H11D 119.5 . . ?
C11D C12D C13D 120.7(6) . . ?
C11D C12D H12D 119.6 . . ?
C13D C12D H12D 119.6 . . ?
C12D C13D C2D 120.7(6) . . ?
C12D C13D H13D 119.6 . . ?
C2D C13D H13D 119.6 . . ?
C15D C14D C3D 122.5(5) . . ?
C15D C14D H14D 118.7 . . ?
C3D C14D H14D 118.7 . . ?
C14D C15D C16D 120.5(5) . . ?
C14D C15D H15D 119.8 . . ?
C16D C15D H15D 119.8 . . ?
C15D C16D C17D 120.7(6) . . ?
C15D C16D H16D 119.7 . . ?
C17D C16D H16D 119.7 . . ?
C18D C17D C16D 121.6(5) . . ?
C18D C17D C4D 118.9(5) . . ?
C16D C17D C4D 119.5(5) . . ?
C19D C18D C17D 121.6(5) . . ?
C19D C18D H18D 119.2 . . ?
C17D C18D H18D 119.2 . . ?
C18D C19D C20D 118.8(5) . . ?
C18D C19D H19D 120.6 . . ?
C20D C19D H19D 120.6 . . ?
C5D C20D C19D 122.7(5) . . ?
C5D C20D H20D 118.6 . . ?
C19D C20D H20D 118.6 . . ?
C2E C1E C6E 121.7(5) . . ?
C2E C1E C10E 118.8(5) . . ?
C6E C1E C10E 119.5(5) . . ?
C13E C2E C1E 119.5(5) . . ?
C13E C2E C3E 121.3(5) . . ?
C1E C2E C3E 119.1(5) . . ?
C14E C3E C4E 118.3(6) . . ?
C14E C3E C2E 122.1(5) . . ?
C4E C3E C2E 119.6(5) . . ?
C17E C4E C5E 119.9(5) . . ?
C17E C4E C3E 119.5(6) . . ?
C5E C4E C3E 120.6(5) . . ?
C20E C5E C4E 117.6(6) . . ?
C20E C5E C6E 123.0(6) . . ?
C4E C5E C6E 119.4(5) . . ?
C7E C6E C1E 118.5(6) . . ?
C7E C6E C5E 121.9(5) . . ?
C1E C6E C5E 119.6(5) . . ?
C6E C7E C8E 122.2(6) . . ?
C6E C7E H7E 118.9 . . ?
C8E C7E H7E 118.9 . . ?
C9E C8E C7E 120.2(6) . . ?
C9E C8E H8E 119.9 . . ?
C7E C8E H8E 119.9 . . ?
C8E C9E C10E 121.1(6) . . ?
C8E C9E H9E 119.4 . . ?
C10E C9E H9E 119.4 . . ?
C11E C10E C9E 121.6(6) . . ?
C11E C10E C1E 119.9(5) . . ?
C9E C10E C1E 118.4(5) . . ?
C12E C11E C10E 120.4(6) . . ?
C12E C11E H11E 119.8 . . ?
C10E C11E H11E 119.8 . . ?
C11E C12E C13E 121.2(5) . . ?
C11E C12E H12E 119.4 . . ?
C13E C12E H12E 119.4 . . ?
C2E C13E C12E 120.1(5) . . ?
C2E C13E H13E 119.9 . . ?
C12E C13E H13E 119.9 . . ?
C3E C14E C15E 121.8(6) . . ?
C3E C14E H14E 119.1 . . ?
C15E C14E H14E 119.1 . . ?
C16E C15E C14E 120.4(7) . . ?
C16E C15E H15E 119.8 . . ?
C14E C15E H15E 119.8 . . ?
C15E C16E C17E 120.5(7) . . ?
C15E C16E H16E 119.8 . . ?
C17E C16E H16E 119.8 . . ?
C18E C17E C4E 118.8(6) . . ?
C18E C17E C16E 121.8(6) . . ?
C4E C17E C16E 119.4(6) . . ?
C19E C18E C17E 120.8(6) . . ?
C19E C18E H18E 119.6 . . ?
C17E C18E H18E 119.6 . . ?
C18E C19E C20E 120.4(6) . . ?
C18E C19E H19E 119.8 . . ?
C20E C19E H19E 119.8 . . ?
C5E C20E C19E 122.3(6) . . ?
C5E C20E H20E 118.8 . . ?
C19E C20E H20E 118.8 . . ?
C2F C1F C6F 120.1(7) . . ?
C2F C1F H1F 120.0 . . ?
C6F C1F H1F 120.0 . . ?
C1F C2F C3F 119.8(7) . . ?
C1F C2F H2F 120.1 . . ?
C3F C2F H2F 120.1 . . ?
C2F C3F C7F 120.3(8) . . ?
C2F C3F C4F 121.1(8) . . ?
C7F C3F C4F 118.5(7) . . ?
C3F C4F C5F 118.8(6) . . ?
C3F C4F C10F 120.2(6) . 2_765 ?
C5F C4F C10F 120.9(5) . 2_765 ?
C6F C5F C4F 116.9(6) . . ?
C6F C5F C10F 123.7(6) . . ?
C4F C5F C10F 119.5(5) . . ?
C1F C6F C5F 123.2(8) . . ?
C1F C6F H6F 118.4 . . ?
C5F C6F H6F 118.4 . . ?
C8F C7F C3F 121.1(8) 2_765 . ?
C8F C7F H7F 119.4 2_765 . ?
C3F C7F H7F 119.4 . . ?
C7F C8F C9F 120.6(8) 2_765 . ?
C7F C8F H8F 119.7 2_765 . ?
C9F C8F H8F 119.7 . . ?
C10F C9F C8F 121.1(8) . . ?
C10F C9F H9F 119.4 . . ?
C8F C9F H9F 119.4 . . ?
C9F C10F C4F 118.3(6) . 2_765 ?
C9F C10F C5F 122.0(6) . . ?
C4F C10F C5F 119.6(5) 2_765 . ?
C2G C1G C6G 120.8(6) 2_566 . ?
C2G C1G H1G 119.6 2_566 . ?
C6G C1G H1G 119.6 . . ?
C1G C2G C3G 120.3(6) 2_566 . ?
C1G C2G H2G 119.8 2_566 . ?
C3G C2G H2G 119.8 . . ?
C7G C3G C2G 121.4(6) . . ?
C7G C3G C4G 119.9(5) . . ?
C2G C3G C4G 118.7(5) . . ?
C10G C4G C3G 119.5(5) . . ?
C10G C4G C5G 120.4(5) . 2_566 ?
C3G C4G C5G 120.2(5) . 2_566 ?
C6G C5G C4G 117.5(5) . 2_566 ?
C6G C5G C10G 122.7(5) . . ?
C4G C5G C10G 119.8(5) 2_566 . ?
C5G C6G C1G 122.5(6) . . ?
C5G C6G H6G 118.7 . . ?
C1G C6G H6G 118.7 . . ?
C8G C7G C3G 120.5(6) . . ?
C8G C7G H7G 119.8 . . ?
C3G C7G H7G 119.8 . . ?
C7G C8G C9G 120.7(6) . . ?
C7G C8G H8G 119.7 . . ?
C9G C8G H8G 119.7 . . ?
C8G C9G C10G 121.9(5) . . ?
C8G C9G H9G 119.0 . . ?
C10G C9G H9G 119.0 . . ?
C9G C10G C4G 117.5(5) . . ?
C9G C10G C5G 122.6(5) . . ?
C4G C10G C5G 119.8(5) . . ?
N1 C21 C22 176.4(14) . . ?
C21 C22 H22A 109.5 . . ?
C21 C22 H22B 109.5 . . ?
H22A C22 H22B 109.5 . . ?
C21 C22 H22C 109.5 . . ?
H22A C22 H22C 109.5 . . ?
H22B C22 H22C 109.5 . . ?

loop_
_geom_bond_atom_site_label_1
_geom_bond_atom_site_label_2
_geom_bond_distance
_geom_bond_site_symmetry_2
_geom_bond_publ_flag
P1 O37 1.528(3) . ?
P1 O38 1.529(3) . ?
P1 O39 1.533(3) . ?
P1 O40 1.535(3) . ?
Mo1 O1 1.670(3) . ?
Mo1 O8 1.832(3) . ?
Mo1 O4 1.849(3) . ?
Mo1 O9 1.986(3) . ?
Mo1 O5 2.002(3) . ?
Mo1 O37 2.458(3) . ?
Mo2 O2 1.674(3) . ?
Mo2 O10 1.824(3) . ?
Mo2 O5 1.861(4) . ?
Mo2 O11 1.967(3) . ?
Mo2 O6 2.003(3) . ?
Mo2 O37 2.455(3) . ?
Mo3 O3 1.662(3) . ?
Mo3 O12 1.818(4) . ?
Mo3 O6 1.860(3) . ?
Mo3 O7 2.002(4) . ?
Mo3 O4 2.007(3) . ?
Mo3 O37 2.445(3) . ?
Mo4 O14 1.666(3) . ?
Mo4 O7 1.882(4) . ?
Mo4 O15 1.931(4) . ?
Mo4 O13 1.932(4) . ?
Mo4 O26 1.951(4) . ?
Mo4 O38 2.439(3) . ?
Mo5 O16 1.668(4) . ?
Mo5 O27 1.846(4) . ?
Mo5 O17 1.848(4) . ?
Mo5 O8 1.983(3) . ?
Mo5 O15 1.996(3) . ?
Mo5 O38 2.456(3) . ?
Mo6 O18 1.674(3) . ?
Mo6 O9 1.822(3) . ?
Mo6 O19 1.867(4) . ?
Mo6 O17 1.963(4) . ?
Mo6 O28 2.003(4) . ?
Mo6 O39 2.470(3) . ?
Mo7 O20 1.673(3) . ?
Mo7 O21 1.835(3) . ?
Mo7 O29 1.857(4) . ?
Mo7 O10 1.981(3) . ?
Mo7 O19 1.993(4) . ?
Mo7 O39 2.444(3) . ?
Mo8 O22 1.675(3) . ?
Mo8 O11 1.831(3) . ?
Mo8 O23 1.856(3) . ?
Mo8 O21 1.989(3) . ?
Mo8 O30 1.998(4) . ?
Mo8 O40 2.448(3) . ?
Mo9 O24 1.665(4) . ?
Mo9 O13 1.849(4) . ?
Mo9 O25 1.865(4) . ?
Mo9 O12 1.972(3) . ?
Mo9 O23 1.996(4) . ?
Mo9 O40 2.468(3) . ?
Mo10 O34 1.664(4) . ?
Mo10 O33 1.889(3) . ?
Mo10 O31 1.926(3) . ?
Mo10 O30 1.933(4) . ?
Mo10 O25 1.956(4) . ?
Mo10 O40 2.435(3) . ?
Mo11 O35 1.668(4) . ?
Mo11 O31 1.856(3) . ?
Mo11 O26 1.878(4) . ?
Mo11 O32 1.980(3) . ?
Mo11 O27 1.994(3) . ?
Mo11 O38 2.466(3) . ?
Mo12 O36 1.668(4) . ?
Mo12 O32 1.816(3) . ?
Mo12 O28 1.863(4) . ?
Mo12 O29 1.994(4) . ?
Mo12 O33 2.020(3) . ?
Mo12 O39 2.448(3) . ?
C1A C2A 1.411(7) . ?
C1A C6A 1.428(7) . ?
C1A C10A 1.431(7) . ?
C2A C13A 1.398(8) . ?
C2A C3A 1.461(7) . ?
C3A C14A 1.395(7) . ?
C3A C4A 1.418(7) . ?
C4A C17A 1.429(7) . ?
C4A C5A 1.434(7) . ?
C5A C20A 1.389(7) . ?
C5A C6A 1.461(7) . ?
C6A C7A 1.387(8) . ?
C7A C8A 1.379(8) . ?
C7A H7A 0.9300 . ?
C8A C9A 1.386(9) . ?
C8A H8A 0.9300 . ?
C9A C10A 1.397(9) . ?
C9A H9A 0.9300 . ?
C10A C11A 1.405(9) . ?
C11A C12A 1.346(10) . ?
C11A H11A 0.9300 . ?
C12A C13A 1.376(9) . ?
C12A H12A 0.9300 . ?
C13A H13A 0.9300 . ?
C14A C15A 1.388(8) . ?
C14A H14A 0.9300 . ?
C15A C16A 1.380(9) . ?
C15A H15A 0.9300 . ?
C16A C17A 1.402(8) . ?
C16A H16A 0.9300 . ?
C17A C18A 1.392(8) . ?
C18A C19A 1.376(8) . ?
C18A H18A 0.9300 . ?
C19A C20A 1.373(8) . ?
C19A H19A 0.9300 . ?
C20A H20A 0.9300 . ?
C1B C6B 1.421(7) . ?
C1B C2B 1.422(7) . ?
C1B C10B 1.424(7) . ?
C2B C13B 1.403(8) . ?
C2B C3B 1.447(7) . ?
C3B C14B 1.398(7) . ?
C3B C4B 1.427(7) . ?
C4B C5B 1.420(7) . ?
C4B C17B 1.429(7) . ?
C5B C20B 1.400(7) . ?
C5B C6B 1.466(7) . ?
C6B C7B 1.398(8) . ?
C7B C8B 1.384(9) . ?
C7B H7B 0.9300 . ?
C8B C9B 1.349(10) . ?
C8B H8B 0.9300 . ?
C9B C10B 1.408(9) . ?
C9B H9B 0.9300 . ?
C10B C11B 1.409(9) . ?
C11B C12B 1.349(10) . ?
C11B H11B 0.9300 . ?
C12B C13B 1.404(9) . ?
C12B H12B 0.9300 . ?
C13B H13B 0.9300 . ?
C14B C15B 1.389(8) . ?
C14B H14B 0.9300 . ?
C15B C16B 1.359(9) . ?
C15B H15B 0.9300 . ?
C16B C17B 1.400(8) . ?
C16B H16B 0.9300 . ?
C17B C18B 1.397(8) . ?
C18B C19B 1.372(9) . ?
C18B H18B 0.9300 . ?
C19B C20B 1.377(9) . ?
C19B H19B 0.9300 . ?
C20B H20B 0.9300 . ?
C1C C10C 1.422(7) . ?
C1C C2C 1.427(6) . ?
C1C C6C 1.432(6) . ?
C2C C13C 1.397(7) . ?
C2C C3C 1.462(7) . ?
C3C C14C 1.391(7) . ?
C3C C4C 1.421(7) . ?
C4C C5C 1.413(7) . ?
C4C C17C 1.426(7) . ?
C5C C20C 1.391(7) . ?
C5C C6C 1.457(7) . ?
C6C C7C 1.397(7) . ?
C7C C8C 1.384(8) . ?
C7C H7C 0.9300 . ?
C8C C9C 1.361(8) . ?
C8C H8C 0.9300 . ?
C9C C10C 1.406(8) . ?
C9C H9C 0.9300 . ?
C10C C11C 1.409(8) . ?
C11C C12C 1.370(8) . ?
C11C H11C 0.9300 . ?
C12C C13C 1.390(8) . ?
C12C H12C 0.9300 . ?
C13C H13C 0.9300 . ?
C14C C15C 1.391(8) . ?
C14C H14C 0.9300 . ?
C15C C16C 1.357(8) . ?
C15C H15C 0.9300 . ?
C16C C17C 1.405(8) . ?
C16C H16C 0.9300 . ?
C17C C18C 1.412(8) . ?
C18C C19C 1.361(8) . ?
C18C H18C 0.9300 . ?
C19C C20C 1.398(8) . ?
C19C H19C 0.9300 . ?
C20C H20C 0.9300 . ?
C1D C10D 1.411(7) . ?
C1D C6D 1.417(7) . ?
C1D C2D 1.431(7) . ?
C2D C13D 1.407(7) . ?
C2D C3D 1.459(7) . ?
C3D C14D 1.411(7) . ?
C3D C4D 1.426(7) . ?
C4D C5D 1.425(7) . ?
C4D C17D 1.428(7) . ?
C5D C20D 1.377(7) . ?
C5D C6D 1.457(7) . ?
C6D C7D 1.403(7) . ?
C7D C8D 1.387(8) . ?
C7D H7D 0.9300 . ?
C8D C9D 1.359(9) . ?
C8D H8D 0.9300 . ?
C9D C10D 1.423(8) . ?
C9D H9D 0.9300 . ?
C10D C11D 1.404(8) . ?
C11D C12D 1.348(9) . ?
C11D H11D 0.9300 . ?
C12D C13D 1.386(8) . ?
C12D H12D 0.9300 . ?
C13D H13D 0.9300 . ?
C14D C15D 1.362(8) . ?
C14D H14D 0.9300 . ?
C15D C16D 1.367(8) . ?
C15D H15D 0.9300 . ?
C16D C17D 1.406(8) . ?
C16D H16D 0.9300 . ?
C17D C18D 1.400(8) . ?
C18D C19D 1.376(8) . ?
C18D H18D 0.9300 . ?
C19D C20D 1.394(8) . ?
C19D H19D 0.9300 . ?
C20D H20D 0.9300 . ?
C1E C2E 1.411(7) . ?
C1E C6E 1.425(7) . ?
C1E C10E 1.435(8) . ?
C2E C13E 1.399(7) . ?
C2E C3E 1.478(8) . ?
C3E C14E 1.376(8) . ?
C3E C4E 1.438(8) . ?
C4E C17E 1.416(8) . ?
C4E C5E 1.426(8) . ?
C5E C20E 1.385(8) . ?
C5E C6E 1.471(8) . ?
C6E C7E 1.368(8) . ?
C7E C8E 1.401(9) . ?
C7E H7E 0.9300 . ?
C8E C9E 1.351(9) . ?
C8E H8E 0.9300 . ?
C9E C10E 1.411(9) . ?
C9E H9E 0.9300 . ?
C10E C11E 1.392(8) . ?
C11E C12E 1.362(8) . ?
C11E H11E 0.9300 . ?
C12E C13E 1.402(8) . ?
C12E H12E 0.9300 . ?
C13E H13E 0.9300 . ?
C14E C15E 1.408(10) . ?
C14E H14E 0.9300 . ?
C15E C16E 1.356(11) . ?
C15E H15E 0.9300 . ?
C16E C17E 1.418(10) . ?
C16E H16E 0.9300 . ?
C17E C18E 1.414(9) . ?
C18E C19E 1.349(10) . ?
C18E H18E 0.9300 . ?
C19E C20E 1.386(9) . ?
C19E H19E 0.9300 . ?
C20E H20E 0.9300 . ?
C1F C2F 1.364(12) . ?
C1F C6F 1.377(11) . ?
C1F H1F 0.9300 . ?
C2F C3F 1.378(11) . ?
C2F H2F 0.9300 . ?
C3F C7F 1.407(11) . ?
C3F C4F 1.418(9) . ?
C4F C5F 1.429(8) . ?
C4F C10F 1.442(8) 2_765 ?
C5F C6F 1.386(8) . ?
C5F C10F 1.452(8) . ?
C6F H6F 0.9300 . ?
C7F C8F 1.362(13) 2_765 ?
C7F H7F 0.9300 . ?
C8F C7F 1.362(13) 2_765 ?
C8F C9F 1.411(12) . ?
C8F H8F 0.9300 . ?
C9F C10F 1.376(9) . ?
C9F H9F 0.9300 . ?
C10F C4F 1.442(8) 2_765 ?
C1G C2G 1.366(10) 2_566 ?
C1G C6G 1.392(10) . ?
C1G H1G 0.9300 . ?
C2G C1G 1.366(10) 2_566 ?
C2G C3G 1.416(9) . ?
C2G H2G 0.9300 . ?
C3G C7G 1.397(8) . ?
C3G C4G 1.431(8) . ?
C4G C10G 1.424(7) . ?
C4G C5G 1.439(7) 2_566 ?
C5G C6G 1.381(8) . ?
C5G C4G 1.439(7) 2_566 ?
C5G C10G 1.459(8) . ?
C6G H6G 0.9300 . ?
C7G C8G 1.359(9) . ?
C7G H7G 0.9300 . ?
C8G C9G 1.392(8) . ?
C8G H8G 0.9300 . ?
C9G C10G 1.404(7) . ?
C9G H9G 0.9300 . ?
N1 C21 1.101(13) . ?
C21 C22 1.416(9) . ?
C22 H22A 0.9600 . ?
C22 H22B 0.9600 . ?
C22 H22C 0.9600 . ?
